data_4323908
loop_
_publ_author_name
'Philipp St\"ossel'
'Hermann A. Mayer'
'C\"acilia Maichle-M\"ossmer'
'Riad Fawzi'
'Manfred Steimann'

_publ_section_title
;
 The Mo(CO)3 Fragment as an Organometallic Protection Group in the
 Synthesis of Functionalized Tripodal Phosphine Ligands
;
_journal_name_full 'Inorganic Chemistry'
_journal_page_first 5860
_journal_page_last 5867
_journal_paper_doi 10.1021/ic9602512
_journal_volume 35
_journal_year 1996
_chemical_formula_sum 'C51 H51 Mo O6 P3'
_chemical_formula_weight 948.77
_chemical_name_systematic
; 
 ? 
;
_space_group_IT_number 14
_symmetry_cell_setting monoclinic
_symmetry_space_group_name_Hall '-P 2yn'
_symmetry_space_group_name_H-M 'P 1 21/n 1'
_atom_sites_solution_hydrogens geom
_atom_sites_solution_primary direct
_atom_sites_solution_secondary difmap
_audit_creation_method SHELXL
_cell_angle_alpha 90.00
_cell_angle_beta 96.51(3)
_cell_angle_gamma 90.00
_cell_formula_units_Z 4
_cell_length_a 11.705(5)
_cell_length_b 16.941(9)
_cell_length_c 22.526(9)
_cell_measurement_reflns_used 25
_cell_measurement_temperature 173(2)
_cell_measurement_theta_max 30
_cell_measurement_theta_min 15
_cell_volume 4438(4)
_computing_cell_refinement 'Siemens P4'
_computing_data_collection 'Siemens P4'
_computing_data_reduction 'Siemens XDISK'
_computing_molecular_graphics 'Siemens XP'
_computing_publication_material 'Siemens XCIF'
_computing_structure_refinement 'SHELXTL-5.03 (Sheldrick, 1995)'
_computing_structure_solution 'SHELXTL-5.03 (Sheldrick, 1995)'
_diffrn_ambient_temperature 173(2)
_diffrn_measurement_device 'Siemens P4'
_diffrn_measurement_method 'Omega Scan'
_diffrn_radiation_monochromator graphite
_diffrn_radiation_source 'fine-focus sealed tube'
_diffrn_radiation_type MoK\a
_diffrn_radiation_wavelength 0.71073
_diffrn_reflns_av_R_equivalents 0.0912
_diffrn_reflns_av_sigmaI/netI 0.0715
_diffrn_reflns_limit_h_max 13
_diffrn_reflns_limit_h_min -13
_diffrn_reflns_limit_k_max 20
_diffrn_reflns_limit_k_min -20
_diffrn_reflns_limit_l_max 26
_diffrn_reflns_limit_l_min -26
_diffrn_reflns_number 31234
_diffrn_reflns_theta_max 25.00
_diffrn_reflns_theta_min 2.06
_diffrn_standards_interval_count 58
_diffrn_standards_number 2
_exptl_absorpt_coefficient_mu 0.455
_exptl_crystal_colour colerless
_exptl_crystal_density_diffrn 1.420
_exptl_crystal_description cube
_exptl_crystal_F_000 1968
_exptl_crystal_size_max 0.30
_exptl_crystal_size_mid 0.20
_exptl_crystal_size_min 0.20
_refine_diff_density_max 1.386
_refine_diff_density_min -1.808
_refine_diff_density_rms 0.156
_refine_ls_extinction_coef 0.0002(3)
_refine_ls_extinction_expression Fc^*^=kFc[1+0.001xFc^2^\l^3^/sin(2\q)]^-1/4^
_refine_ls_extinction_method SHELXL
_refine_ls_goodness_of_fit_all 1.544
_refine_ls_goodness_of_fit_obs 1.612
_refine_ls_hydrogen_treatment riding
_refine_ls_matrix_type full
_refine_ls_number_parameters 551
_refine_ls_number_reflns 7826
_refine_ls_number_restraints 0
_refine_ls_restrained_S_all 1.544
_refine_ls_restrained_S_obs 1.612
_refine_ls_R_factor_all 0.0789
_refine_ls_R_factor_obs 0.0540
_refine_ls_shift/esd_max -0.002
_refine_ls_shift/esd_mean 0.000
_refine_ls_structure_factor_coef Fsqd
_refine_ls_weighting_details
;  
 calc [0.00000+1.00000exp(5.00(sin\q/\l)^2^)]/ 
   [\s^2^(Fo^2^)+0.0000+0.0000*P+(0.1059P)^2^+0.0000sin\q/\l] 
 where P = 0.33333Fo^2^ + 0.66667Fc^2^ 
;
_refine_ls_weighting_scheme calc
_refine_ls_wR_factor_all 0.1599
_refine_ls_wR_factor_obs 0.1375
_reflns_number_observed 5430
_reflns_number_total 7826
_reflns_observed_criterion >2sigma(I)
_cod_data_source_file ic9602512_2.cif
_cod_data_source_block mayer15
_cod_original_cell_volume 4437.9(34)
_cod_database_code 4323908

loop_
_symmetry_equiv_pos_as_xyz
'x, y, z'
'-x+1/2, y+1/2, -z+1/2'
'-x, -y, -z'
'x-1/2, -y-1/2, z-1/2'

loop_
_atom_site_aniso_label
_atom_site_aniso_U_11
_atom_site_aniso_U_22
_atom_site_aniso_U_33
_atom_site_aniso_U_23
_atom_site_aniso_U_13
_atom_site_aniso_U_12
Mo1 0.0194(2) 0.0237(2) 0.0163(2) 0.00086(14) 0.00037(12) 0.0007(2)
P1 0.0192(5) 0.0259(6) 0.0164(5) -0.0013(4) 0.0004(4) -0.0018(4)
P2 0.0178(5) 0.0301(7) 0.0183(5) 0.0017(4) 0.0005(4) -0.0015(5)
P3 0.0163(5) 0.0257(6) 0.0175(5) 0.0000(4) 0.0006(4) -0.0003(4)
O1 0.056(3) 0.046(2) 0.027(2) 0.002(2) -0.006(2) 0.017(2)
O2 0.035(2) 0.038(2) 0.042(2) -0.002(2) 0.007(2) 0.012(2)
O3 0.065(3) 0.030(2) 0.049(2) 0.010(2) 0.001(2) -0.017(2)
O4 0.050(2) 0.038(2) 0.027(2) 0.003(2) -0.015(2) 0.015(2)
O5 0.043(2) 0.026(2) 0.036(2) 0.0010(15) -0.010(2) 0.001(2)
O6 0.028(2) 0.034(2) 0.039(2) 0.003(2) 0.0050(15) 0.009(2)
C1 0.028(2) 0.038(3) 0.023(2) 0.001(2) 0.005(2) 0.007(2)
C2 0.026(2) 0.023(2) 0.024(2) 0.001(2) 0.005(2) 0.003(2)
C3 0.030(3) 0.057(4) 0.023(2) 0.003(2) -0.002(2) 0.001(3)
C4 0.022(2) 0.029(3) 0.018(2) 0.002(2) 0.001(2) -0.001(2)
C5 0.022(2) 0.039(3) 0.016(2) 0.000(2) 0.000(2) -0.003(2)
C6 0.017(2) 0.028(3) 0.023(2) 0.001(2) 0.000(2) -0.001(2)
C7 0.021(2) 0.034(3) 0.018(2) -0.003(2) 0.002(2) 0.005(2)
C8 0.019(2) 0.031(3) 0.015(2) -0.001(2) -0.001(2) 0.002(2)
C9 0.017(2) 0.037(3) 0.015(2) -0.002(2) -0.002(2) 0.002(2)
C10 0.028(2) 0.031(3) 0.021(2) 0.000(2) -0.002(2) -0.001(2)
C11 0.055(4) 0.043(3) 0.037(3) 0.017(3) -0.021(3) -0.007(3)
C12 0.023(2) 0.027(3) 0.029(2) 0.000(2) 0.000(2) -0.004(2)
C13 0.075(4) 0.020(3) 0.042(3) -0.005(2) -0.008(3) 0.006(3)
C14 0.020(2) 0.033(3) 0.026(2) 0.005(2) 0.002(2) 0.002(2)
C15 0.037(3) 0.051(4) 0.038(3) -0.008(2) 0.006(2) 0.021(3)
C16 0.033(3) 0.039(3) 0.023(2) 0.004(2) 0.003(2) -0.008(2)
C17 0.037(3) 0.062(4) 0.028(3) 0.005(2) -0.006(2) -0.021(3)
C18 0.056(4) 0.042(4) 0.034(3) -0.008(2) 0.006(3) -0.024(3)
C19 0.058(4) 0.034(3) 0.031(3) -0.006(2) 0.005(2) -0.013(3)
C20 0.039(3) 0.028(3) 0.028(2) -0.003(2) 0.004(2) -0.002(2)
C21 0.027(2) 0.028(3) 0.015(2) 0.001(2) 0.001(2) -0.007(2)
C22 0.030(2) 0.034(3) 0.025(2) -0.006(2) 0.003(2) -0.003(2)
C23 0.042(3) 0.050(4) 0.023(2) -0.006(2) 0.007(2) -0.007(3)
C24 0.045(3) 0.043(3) 0.025(2) -0.001(2) 0.011(2) -0.004(3)
C25 0.030(2) 0.039(3) 0.030(2) 0.001(2) 0.009(2) 0.002(2)
C26 0.025(2) 0.027(3) 0.024(2) 0.002(2) 0.003(2) 0.000(2)
C27 0.026(2) 0.026(3) 0.020(2) 0.000(2) 0.003(2) -0.001(2)
C28 0.027(2) 0.051(4) 0.030(2) 0.009(2) 0.003(2) -0.003(2)
C29 0.026(3) 0.062(4) 0.042(3) 0.016(3) 0.006(2) -0.006(3)
C30 0.036(3) 0.068(5) 0.049(3) 0.018(3) 0.001(3) -0.026(3)
C31 0.047(3) 0.047(4) 0.046(3) 0.003(3) -0.006(3) -0.021(3)
C32 0.035(3) 0.040(3) 0.028(2) 0.007(2) 0.001(2) -0.010(2)
C33 0.022(2) 0.032(3) 0.024(2) 0.007(2) 0.001(2) -0.005(2)
C34 0.024(2) 0.047(3) 0.022(2) -0.005(2) 0.003(2) -0.006(2)
C35 0.030(3) 0.064(4) 0.027(3) -0.011(3) 0.003(2) -0.011(3)
C36 0.026(3) 0.088(5) 0.021(2) 0.000(3) 0.001(2) 0.005(3)
C37 0.037(3) 0.072(5) 0.024(2) 0.011(3) 0.006(2) 0.017(3)
C38 0.033(3) 0.058(4) 0.023(2) 0.007(2) 0.006(2) 0.012(3)
C39 0.017(2) 0.053(3) 0.016(2) 0.003(2) 0.002(2) 0.004(2)
C40 0.024(2) 0.038(3) 0.025(2) -0.004(2) 0.002(2) -0.004(2)
C41 0.033(3) 0.042(3) 0.031(2) -0.005(2) 0.010(2) -0.012(2)
C42 0.023(2) 0.053(4) 0.036(3) -0.013(2) 0.010(2) -0.010(2)
C43 0.017(2) 0.055(4) 0.041(3) -0.014(2) 0.004(2) -0.001(2)
C44 0.027(2) 0.039(3) 0.022(2) -0.004(2) 0.002(2) -0.002(2)
C45 0.019(2) 0.034(3) 0.024(2) -0.005(2) 0.002(2) -0.005(2)
C46 0.017(2) 0.031(3) 0.028(2) -0.005(2) 0.001(2) 0.000(2)
C47 0.030(2) 0.043(3) 0.022(2) -0.001(2) 0.002(2) 0.003(2)
C48 0.029(2) 0.034(3) 0.031(2) -0.013(2) -0.007(2) 0.004(2)
C49 0.027(2) 0.032(3) 0.040(3) -0.005(2) -0.004(2) -0.006(2)
C50 0.022(2) 0.029(3) 0.027(2) 0.001(2) -0.001(2) 0.000(2)
C51 0.018(2) 0.031(3) 0.019(2) -0.004(2) -0.002(2) 0.001(2)

loop_
_atom_site_label
_atom_site_type_symbol
_atom_site_fract_x
_atom_site_fract_y
_atom_site_fract_z
_atom_site_U_iso_or_equiv
_atom_site_thermal_displace_type
_atom_site_occupancy
_atom_site_calc_flag
_atom_site_refinement_flags
_atom_site_disorder_group
Mo1 Mo 0.50522(3) 0.80961(2) 0.84403(2) 0.01993(15) Uani 1 d . .
P1 P 0.60905(9) 0.78618(7) 0.94654(5) 0.0206(3) Uani 1 d . .
P2 P 0.67929(10) 0.75309(8) 0.80333(5) 0.0222(3) Uani 1 d . .
P3 P 0.42606(9) 0.67137(7) 0.85076(5) 0.0199(3) Uani 1 d . .
O1 O 0.3739(4) 0.8493(3) 0.7199(2) 0.0438(10) Uani 1 d . .
O2 O 0.2890(3) 0.8876(2) 0.8853(2) 0.0380(9) Uani 1 d . .
O3 O 0.5869(4) 0.9844(3) 0.8363(2) 0.0485(11) Uani 1 d . .
O4 O 0.8044(4) 0.6054(2) 1.0194(2) 0.0399(9) Uani 1 d . .
O5 O 0.5757(3) 0.4670(2) 0.9110(2) 0.0357(8) Uani 1 d . .
O6 O 0.8652(3) 0.5530(2) 0.8413(2) 0.0336(8) Uani 1 d . .
C1 C 0.4247(4) 0.8312(3) 0.7645(2) 0.0296(11) Uani 1 d . .
C2 C 0.3683(4) 0.8564(3) 0.8722(2) 0.0243(9) Uani 1 d . .
C3 C 0.5620(5) 0.9188(4) 0.8399(2) 0.0372(13) Uani 1 d . .
C4 C 0.6817(4) 0.6888(3) 0.9533(2) 0.0230(9) Uani 1 d . .
C5 C 0.5907(4) 0.6230(3) 0.9441(2) 0.0257(10) Uani 1 d . .
H5A H 0.5256(4) 0.6387(3) 0.9660(2) 0.031 Uiso 1 calc R .
H5B H 0.6247(4) 0.5749(3) 0.9638(2) 0.031 Uiso 1 calc R .
C6 C 0.5405(4) 0.5997(3) 0.8807(2) 0.0227(9) Uani 1 d . .
C7 C 0.6347(4) 0.5972(3) 0.8381(2) 0.0242(10) Uani 1 d . .
H7A H 0.6727(4) 0.5450(3) 0.8431(2) 0.029 Uiso 1 calc R .
H7B H 0.5957(4) 0.5992(3) 0.7968(2) 0.029 Uiso 1 calc R .
C8 C 0.7298(4) 0.6599(3) 0.8430(2) 0.0219(9) Uani 1 d . .
C9 C 0.7709(4) 0.6793(3) 0.9084(2) 0.0234(9) Uani 1 d . .
H9A H 0.8156(4) 0.7290(3) 0.9088(2) 0.028 Uiso 1 calc R .
H9B H 0.8251(4) 0.6373(3) 0.9237(2) 0.028 Uiso 1 calc R .
C10 C 0.7406(4) 0.6761(3) 1.0170(2) 0.0272(10) Uani 1 d . .
H10A H 0.7924(4) 0.7210(3) 1.0288(2) 0.033 Uiso 1 calc R .
H10B H 0.6819(4) 0.6733(3) 1.0453(2) 0.033 Uiso 1 calc R .
C11 C 0.8400(6) 0.5836(4) 1.0788(3) 0.047(2) Uani 1 d . .
H11A H 0.8837(6) 0.5342(4) 1.0793(3) 0.057 Uiso 1 calc R .
H11B H 0.7724(6) 0.5762(4) 1.1002(3) 0.057 Uiso 1 calc R .
H11C H 0.8888(6) 0.6253(4) 1.0983(3) 0.057 Uiso 1 calc R .
C12 C 0.4934(4) 0.5154(3) 0.8797(2) 0.0267(10) Uani 1 d . .
H12A H 0.4211(4) 0.5139(3) 0.8987(2) 0.032 Uiso 1 calc R .
H12B H 0.4767(4) 0.4968(3) 0.8380(2) 0.032 Uiso 1 calc R .
C13 C 0.5628(7) 0.3872(3) 0.8938(3) 0.047(2) Uani 1 d . .
H13A H 0.6225(7) 0.3555(3) 0.9167(3) 0.056 Uiso 1 calc R .
H13B H 0.5700(7) 0.3822(3) 0.8511(3) 0.056 Uiso 1 calc R .
H13C H 0.4868(7) 0.3684(3) 0.9018(3) 0.056 Uiso 1 calc R .
C14 C 0.8339(4) 0.6271(3) 0.8157(2) 0.0266(10) Uani 1 d . .
H14A H 0.8149(4) 0.6213(3) 0.7720(2) 0.032 Uiso 1 calc R .
H14B H 0.8992(4) 0.6643(3) 0.8231(2) 0.032 Uiso 1 calc R .
C15 C 0.9628(5) 0.5241(4) 0.8175(3) 0.0419(14) Uani 1 d . .
H15A H 0.9845(5) 0.4729(4) 0.8356(3) 0.050 Uiso 1 calc R .
H15B H 1.0265(5) 0.5615(4) 0.8261(3) 0.050 Uiso 1 calc R .
H15C H 0.9455(5) 0.5179(4) 0.7741(3) 0.050 Uiso 1 calc R .
C16 C 0.8279(5) 0.8593(3) 0.9886(2) 0.0315(11) Uani 1 d . .
H16A H 0.8667(5) 0.8107(3) 0.9842(2) 0.038 Uiso 1 calc R .
C17 C 0.8888(5) 0.9242(4) 1.0111(2) 0.0433(15) Uani 1 d . .
H17A H 0.9694(5) 0.9200(4) 1.0220(2) 0.052 Uiso 1 calc R .
C18 C 0.8344(6) 0.9950(4) 1.0181(2) 0.0440(15) Uani 1 d . .
H18A H 0.8767(6) 1.0389(4) 1.0351(2) 0.053 Uiso 1 calc R .
C19 C 0.7196(6) 1.0020(4) 1.0004(2) 0.0410(13) Uani 1 d . .
H19A H 0.6821(6) 1.0512(4) 1.0040(2) 0.049 Uiso 1 calc R .
C20 C 0.6576(5) 0.9369(3) 0.9772(2) 0.0317(11) Uani 1 d . .
H20A H 0.5778(5) 0.9421(3) 0.9644(2) 0.038 Uiso 1 calc R .
C21 C 0.7108(4) 0.8642(3) 0.9723(2) 0.0233(9) Uani 1 d . .
C22 C 0.5807(4) 0.8077(3) 1.0686(2) 0.0297(10) Uani 1 d . .
H22A H 0.6621(4) 0.8111(3) 1.0754(2) 0.036 Uiso 1 calc R .
C23 C 0.5172(5) 0.8189(4) 1.1154(2) 0.0380(12) Uani 1 d . .
H23A H 0.5547(5) 0.8293(4) 1.1542(2) 0.046 Uiso 1 calc R .
C24 C 0.3991(5) 0.8151(4) 1.1062(2) 0.0370(12) Uani 1 d . .
H24A H 0.3550(5) 0.8235(4) 1.1385(2) 0.044 Uiso 1 calc R .
C25 C 0.3456(5) 0.7992(3) 1.0502(2) 0.0324(11) Uani 1 d . .
H25A H 0.2641(5) 0.7967(3) 1.0436(2) 0.039 Uiso 1 calc R .
C26 C 0.4099(4) 0.7866(3) 1.0031(2) 0.0255(10) Uani 1 d . .
H26A H 0.3721(4) 0.7745(3) 0.9646(2) 0.031 Uiso 1 calc R .
C27 C 0.5283(4) 0.7916(3) 1.0114(2) 0.0239(9) Uani 1 d . .
C28 C 0.8946(5) 0.7941(4) 0.7656(2) 0.0361(12) Uani 1 d . .
H28A H 0.8819(5) 0.7520(4) 0.7378(2) 0.043 Uiso 1 calc R .
C29 C 0.9944(5) 0.8373(4) 0.7687(3) 0.0434(14) Uani 1 d . .
H29A H 1.0512(5) 0.8240(4) 0.7434(3) 0.052 Uiso 1 calc R .
C30 C 1.0134(5) 0.8988(5) 0.8074(3) 0.051(2) Uani 1 d . .
H30A H 1.0828(5) 0.9281(5) 0.8089(3) 0.061 Uiso 1 calc R .
C31 C 0.9321(6) 0.9185(4) 0.8442(3) 0.048(2) Uani 1 d . .
H31A H 0.9447(6) 0.9619(4) 0.8708(3) 0.057 Uiso 1 calc R .
C32 C 0.8309(5) 0.8746(4) 0.8425(2) 0.0344(12) Uani 1 d . .
H32A H 0.7750(5) 0.8880(4) 0.8683(2) 0.041 Uiso 1 calc R .
C33 C 0.8115(4) 0.8122(3) 0.8036(2) 0.0264(10) Uani 1 d . .
C34 C 0.6421(4) 0.6624(4) 0.6937(2) 0.0309(11) Uani 1 d . .
H34A H 0.6564(4) 0.6148(4) 0.7156(2) 0.037 Uiso 1 calc R .
C35 C 0.6093(5) 0.6594(4) 0.6329(2) 0.0402(14) Uani 1 d . .
H35A H 0.6002(5) 0.6096(4) 0.6137(2) 0.048 Uiso 1 calc R .
C36 C 0.5896(5) 0.7262(5) 0.6002(2) 0.045(2) Uani 1 d . .
H36A H 0.5648(5) 0.7232(5) 0.5586(2) 0.054 Uiso 1 calc R .
C37 C 0.6062(5) 0.7983(4) 0.6278(2) 0.0440(15) Uani 1 d . .
H37A H 0.5957(5) 0.8456(4) 0.6051(2) 0.053 Uiso 1 calc R .
C38 C 0.6379(5) 0.8017(4) 0.6881(2) 0.0378(13) Uani 1 d . .
H38A H 0.6488(5) 0.8519(4) 0.7068(2) 0.045 Uiso 1 calc R .
C39 C 0.6544(4) 0.7345(3) 0.7229(2) 0.0284(11) Uani 1 d . .
C40 C 0.2998(4) 0.6161(3) 0.9463(2) 0.0292(10) Uani 1 d . .
H40A H 0.3647(4) 0.5858(3) 0.9618(2) 0.035 Uiso 1 calc R .
C41 C 0.2002(5) 0.6148(4) 0.9750(2) 0.0346(12) Uani 1 d . .
H41A H 0.1970(5) 0.5826(4) 1.0093(2) 0.042 Uiso 1 calc R .
C42 C 0.1068(4) 0.6598(4) 0.9536(2) 0.0369(12) Uani 1 d . .
H42A H 0.0389(4) 0.6585(4) 0.9730(2) 0.044 Uiso 1 calc R .
C43 C 0.1117(4) 0.7069(4) 0.9041(2) 0.0376(13) Uani 1 d . .
H43A H 0.0481(4) 0.7392(4) 0.8898(2) 0.045 Uiso 1 calc R .
C44 C 0.2095(4) 0.7066(3) 0.8755(2) 0.0294(11) Uani 1 d . .
H44A H 0.2117(4) 0.7384(3) 0.8409(2) 0.035 Uiso 1 calc R .
C45 C 0.3047(4) 0.6615(3) 0.8954(2) 0.0257(10) Uani 1 d . .
C46 C 0.3835(4) 0.6515(3) 0.7278(2) 0.0255(10) Uani 1 d . .
H46A H 0.4375(4) 0.6931(3) 0.7262(2) 0.031 Uiso 1 calc R .
C47 C 0.3315(4) 0.6183(3) 0.6747(2) 0.0316(11) Uani 1 d . .
H47A H 0.3510(4) 0.6368(3) 0.6373(2) 0.038 Uiso 1 calc R .
C48 C 0.2525(4) 0.5592(3) 0.6767(2) 0.0322(11) Uani 1 d . .
H48A H 0.2166(4) 0.5368(3) 0.6407(2) 0.039 Uiso 1 calc R .
C49 C 0.2253(4) 0.5325(3) 0.7307(2) 0.0334(11) Uani 1 d . .
H49A H 0.1703(4) 0.4915(3) 0.7320(2) 0.040 Uiso 1 calc R .
C50 C 0.2772(4) 0.5646(3) 0.7832(2) 0.0266(10) Uani 1 d . .
H50A H 0.2578(4) 0.5454(3) 0.8204(2) 0.032 Uiso 1 calc R .
C51 C 0.3575(4) 0.6248(3) 0.7822(2) 0.0230(9) Uani 1 d . .

loop_
_atom_type_symbol
_atom_type_description
_atom_type_scat_dispersion_real
_atom_type_scat_dispersion_imag
_atom_type_scat_source
C C 0.0033 0.0016 'International Tables Vol C Tables 4.2.6.8 and 6.1.1.4'
H H 0.0000 0.0000 'International Tables Vol C Tables 4.2.6.8 and 6.1.1.4'
O O 0.0106 0.0060 'International Tables Vol C Tables 4.2.6.8 and 6.1.1.4'
P P 0.1023 0.0942 'International Tables Vol C Tables 4.2.6.8 and 6.1.1.4'
Mo Mo -1.6832 0.6857 'International Tables Vol C Tables 4.2.6.8 and 6.1.1.4'

loop_
_geom_angle_atom_site_label_1
_geom_angle_atom_site_label_2
_geom_angle_atom_site_label_3
_geom_angle
_geom_angle_site_symmetry_1
_geom_angle_site_symmetry_3
_geom_angle_publ_flag
C2 Mo1 C1 84.0(2) . . ?
C2 Mo1 C3 85.9(2) . . ?
C1 Mo1 C3 84.9(2) . . ?
C2 Mo1 P2 177.31(14) . . ?
C1 Mo1 P2 93.61(15) . . ?
C3 Mo1 P2 92.8(2) . . ?
C2 Mo1 P1 95.40(14) . . ?
C1 Mo1 P1 178.3(2) . . ?
C3 Mo1 P1 93.50(15) . . ?
P2 Mo1 P1 86.99(5) . . ?
C2 Mo1 P3 92.11(15) . . ?
C1 Mo1 P3 94.9(2) . . ?
C3 Mo1 P3 178.0(2) . . ?
P2 Mo1 P3 89.25(5) . . ?
P1 Mo1 P3 86.62(4) . . ?
C21 P1 C27 95.0(2) . . ?
C21 P1 C4 109.9(2) . . ?
C27 P1 C4 104.7(2) . . ?
C21 P1 Mo1 113.96(15) . . ?
C27 P1 Mo1 119.0(2) . . ?
C4 P1 Mo1 112.62(14) . . ?
C39 P2 C33 97.8(2) . . ?
C39 P2 C8 109.5(2) . . ?
C33 P2 C8 103.7(2) . . ?
C39 P2 Mo1 112.4(2) . . ?
C33 P2 Mo1 120.4(2) . . ?
C8 P2 Mo1 111.77(14) . . ?
C45 P3 C51 97.5(2) . . ?
C45 P3 C6 108.0(2) . . ?
C51 P3 C6 104.5(2) . . ?
C45 P3 Mo1 115.3(2) . . ?
C51 P3 Mo1 118.4(2) . . ?
C6 P3 Mo1 111.7(2) . . ?
C10 O4 C11 111.0(4) . . ?
C12 O5 C13 112.3(4) . . ?
C14 O6 C15 109.7(4) . . ?
O1 C1 Mo1 174.3(5) . . ?
O2 C2 Mo1 175.0(4) . . ?
O3 C3 Mo1 174.9(5) . . ?
C10 C4 C5 104.7(4) . . ?
C10 C4 C9 109.4(4) . . ?
C5 C4 C9 110.3(4) . . ?
C10 C4 P1 110.7(3) . . ?
C5 C4 P1 109.2(3) . . ?
C9 C4 P1 112.2(3) . . ?
C4 C5 C6 119.8(4) . . ?
C12 C6 C7 104.3(4) . . ?
C12 C6 C5 110.7(4) . . ?
C7 C6 C5 111.2(4) . . ?
C12 C6 P3 110.9(3) . . ?
C7 C6 P3 109.0(3) . . ?
C5 C6 P3 110.6(3) . . ?
C8 C7 C6 120.0(4) . . ?
C9 C8 C14 106.6(4) . . ?
C9 C8 C7 111.4(4) . . ?
C14 C8 C7 108.9(4) . . ?
C9 C8 P2 109.0(3) . . ?
C14 C8 P2 109.7(3) . . ?
C7 C8 P2 111.2(3) . . ?
C8 C9 C4 119.3(4) . . ?
O4 C10 C4 109.5(4) . . ?
O5 C12 C6 108.3(4) . . ?
O6 C14 C8 109.9(4) . . ?
C21 C16 C17 120.5(6) . . ?
C18 C17 C16 120.8(6) . . ?
C17 C18 C19 119.8(5) . . ?
C18 C19 C20 119.8(6) . . ?
C19 C20 C21 120.9(5) . . ?
C16 C21 C20 118.2(5) . . ?
C16 C21 P1 129.2(4) . . ?
C20 C21 P1 112.6(4) . . ?
C27 C22 C23 121.3(5) . . ?
C24 C23 C22 120.1(5) . . ?
C23 C24 C25 119.6(5) . . ?
C24 C25 C26 120.3(5) . . ?
C27 C26 C25 120.7(5) . . ?
C26 C27 C22 118.0(4) . . ?
C26 C27 P1 119.3(3) . . ?
C22 C27 P1 122.4(4) . . ?
C29 C28 C33 119.8(6) . . ?
C28 C29 C30 121.1(6) . . ?
C31 C30 C29 120.0(5) . . ?
C30 C31 C32 119.9(6) . . ?
C33 C32 C31 120.3(5) . . ?
C32 C33 C28 118.8(5) . . ?
C32 C33 P2 119.9(4) . . ?
C28 C33 P2 121.3(4) . . ?
C35 C34 C39 120.3(6) . . ?
C36 C35 C34 121.4(6) . . ?
C35 C36 C37 119.2(5) . . ?
C36 C37 C38 119.7(6) . . ?
C37 C38 C39 122.2(6) . . ?
C34 C39 C38 117.2(4) . . ?
C34 C39 P2 128.1(4) . . ?
C38 C39 P2 114.6(4) . . ?
C41 C40 C45 120.5(5) . . ?
C42 C41 C40 120.1(5) . . ?
C41 C42 C43 120.1(5) . . ?
C44 C43 C42 119.3(5) . . ?
C43 C44 C45 122.2(5) . . ?
C44 C45 C40 117.9(4) . . ?
C44 C45 P3 114.6(4) . . ?
C40 C45 P3 127.6(4) . . ?
C51 C46 C47 120.9(5) . . ?
C48 C47 C46 119.8(5) . . ?
C49 C48 C47 119.9(5) . . ?
C48 C49 C50 120.4(5) . . ?
C51 C50 C49 120.7(5) . . ?
C46 C51 C50 118.3(4) . . ?
C46 C51 P3 119.3(4) . . ?
C50 C51 P3 122.4(3) . . ?

loop_
_geom_bond_atom_site_label_1
_geom_bond_atom_site_label_2
_geom_bond_distance
_geom_bond_site_symmetry_2
_geom_bond_publ_flag
Mo1 C2 1.958(5) . ?
Mo1 C1 1.962(5) . ?
Mo1 C3 1.971(7) . ?
Mo1 P2 2.5164(15) . ?
Mo1 P1 2.5161(15) . ?
Mo1 P3 2.529(2) . ?
P1 C21 1.829(5) . ?
P1 C27 1.831(5) . ?
P1 C4 1.854(5) . ?
P2 C39 1.830(5) . ?
P2 C33 1.843(5) . ?
P2 C8 1.876(5) . ?
P3 C45 1.840(5) . ?
P3 C51 1.835(4) . ?
P3 C6 1.876(5) . ?
O1 C1 1.149(6) . ?
O2 C2 1.136(6) . ?
O3 C3 1.153(8) . ?
O4 C10 1.409(7) . ?
O4 C11 1.405(6) . ?
O5 C12 1.393(6) . ?
O5 C13 1.409(7) . ?
O6 C14 1.413(6) . ?
O6 C15 1.404(6) . ?
C4 C10 1.536(6) . ?
C4 C5 1.540(7) . ?
C4 C9 1.542(6) . ?
C5 C6 1.532(6) . ?
C6 C12 1.531(7) . ?
C6 C7 1.542(6) . ?
C7 C8 1.533(7) . ?
C8 C9 1.533(5) . ?
C8 C14 1.530(6) . ?
C16 C21 1.381(7) . ?
C16 C17 1.376(8) . ?
C17 C18 1.376(10) . ?
C18 C19 1.362(10) . ?
C19 C20 1.390(8) . ?
C20 C21 1.389(8) . ?
C22 C27 1.390(7) . ?
C22 C23 1.368(7) . ?
C23 C24 1.375(9) . ?
C24 C25 1.370(8) . ?
C25 C26 1.384(7) . ?
C26 C27 1.379(7) . ?
C28 C29 1.375(8) . ?
C28 C33 1.401(7) . ?
C29 C30 1.359(10) . ?
C30 C31 1.373(10) . ?
C31 C32 1.395(8) . ?
C32 C33 1.375(8) . ?
C34 C35 1.379(7) . ?
C34 C39 1.388(8) . ?
C35 C36 1.357(10) . ?
C36 C37 1.374(10) . ?
C37 C38 1.370(8) . ?
C38 C39 1.382(8) . ?
C40 C41 1.395(7) . ?
C40 C45 1.386(7) . ?
C41 C42 1.375(9) . ?
C42 C43 1.378(9) . ?
C43 C44 1.375(7) . ?
C44 C45 1.383(7) . ?
C46 C51 1.373(7) . ?
C46 C47 1.397(7) . ?
C47 C48 1.367(8) . ?
C48 C49 1.368(8) . ?
C49 C50 1.379(7) . ?
C50 C51 1.388(7) . ?
